data_4100008
loop_
_publ_author_name
'Cook, K. S.'
'Incarvito, C. D.'
'Hartwig, J.F.'
'Fan, Y.'
'Webster, C. E.'
'Hall, M. B.'

_publ_section_title
;
Rhodium-Boryl Complexes Involved in the Catalytic,
Terminal Functionalization of Alkanes
;
_journal_name_full 'Journal of the American Chemical Society'
_journal_paper_doi 10.1021/ja045090c
_journal_year 2005
_chemical_formula_sum 'C22 H41 B2 O4 Rh'
_chemical_formula_weight 494.08
_space_group_IT_number 2
_symmetry_cell_setting triclinic
_symmetry_space_group_name_Hall '-P 1'
_symmetry_space_group_name_H-M 'P -1'
_cell_angle_alpha 105.37(3)
_cell_angle_beta 96.51(3)
_cell_angle_gamma 91.82(3)
_cell_formula_units_Z 4
_cell_length_a 7.3844(15)
_cell_length_b 15.640(3)
_cell_length_c 22.541(5)
_cell_measurement_temperature 293(2)
_cell_volume 2488.8(9)
_cod_depositor_comments
;
The following automatic conversions were performed:
'_symmetry_cell_setting' value 'Triclinic' changed to 'triclinic'
according to '/home/saulius/struct/CIF-dictionaries/cif_core.dic'
dictionary named 'cif_core.dic' version 2.4.1 from 2010-06-29.

Automatic conversion script
Id: cif_fix_enum 1527 2010-12-29 10:47:43Z saulius 
;
_cod_database_code 4100008

loop_
_symmetry_equiv_pos_as_xyz
'x, y, z'
'-x, -y, -z'

loop_
_atom_site_label
_atom_site_type_symbol
_atom_site_fract_x
_atom_site_fract_y
_atom_site_fract_z
_atom_site_U_iso_or_equiv
_atom_site_adp_type
_atom_site_occupancy
_atom_site_symmetry_multiplicity
_atom_site_calc_flag
_atom_site_refinement_flags
_atom_site_disorder_assembly
_atom_site_disorder_group
Rh1 Rh 0.87632(5) 0.23643(2) 0.209850(16) 0.02134(13) Uani 1 1 d . . .
H1 H 0.824(6) 0.304(3) 0.182(2) 0.015(11) Uiso 1 1 d . . .
H2 H 1.060(6) 0.282(3) 0.215(2) 0.030(14) Uiso 1 1 d . . .
O1 O 1.0365(6) 0.2977(3) 0.10470(17) 0.0500(12) Uani 1 1 d . . .
O2 O 0.8231(7) 0.1857(3) 0.07258(19) 0.0677(16) Uani 1 1 d . . .
O3 O 1.0706(5) 0.3535(2) 0.33034(16) 0.0323(9) Uani 1 1 d . . .
O4 O 0.9954(5) 0.4369(2) 0.26376(16) 0.0326(9) Uani 1 1 d . . .
B1 B 0.9195(8) 0.2447(4) 0.1230(3) 0.0323(14) Uani 1 1 d . . .
B2 B 0.9998(8) 0.3527(4) 0.2713(3) 0.0244(12) Uani 1 1 d . . .
C1 C 0.8629(7) 0.0897(3) 0.2038(2) 0.0286(11) Uani 1 1 d . . .
C2 C 0.8969(7) 0.1403(3) 0.2675(2) 0.0285(11) Uani 1 1 d . . .
C3 C 0.7421(7) 0.1898(4) 0.2830(3) 0.0335(13) Uani 1 1 d . . .
C4 C 0.6169(7) 0.1751(3) 0.2282(3) 0.0333(13) Uani 1 1 d . . .
C5 C 0.6875(7) 0.1116(3) 0.1797(2) 0.0286(11) Uani 1 1 d . . .
C6 C 0.9800(7) 0.0221(3) 0.1703(3) 0.0402(14) Uani 1 1 d . . .
H6A H 0.9439 -0.0353 0.1746 0.060 Uiso 1 1 calc R . .
H6B H 1.1054 0.0374 0.1876 0.060 Uiso 1 1 calc R . .
H6C H 0.9661 0.0206 0.1272 0.060 Uiso 1 1 calc R . .
C7 C 1.0581(7) 0.1331(4) 0.3118(3) 0.0403(14) Uani 1 1 d . . .
H7A H 1.0321 0.0867 0.3308 0.060 Uiso 1 1 calc R . .
H7B H 1.0837 0.1885 0.3432 0.060 Uiso 1 1 calc R . .
H7C H 1.1621 0.1194 0.2898 0.060 Uiso 1 1 calc R . .
C8 C 0.7110(9) 0.2440(4) 0.3471(3) 0.0515(17) Uani 1 1 d . . .
H8A H 0.6515 0.2066 0.3676 0.077 Uiso 1 1 calc R . .
H8B H 0.6355 0.2917 0.3435 0.077 Uiso 1 1 calc R . .
H8C H 0.8263 0.2680 0.3708 0.077 Uiso 1 1 calc R . .
C9 C 0.4324(7) 0.2106(4) 0.2228(3) 0.0483(16) Uani 1 1 d . . .
H9A H 0.3449 0.1721 0.2333 0.072 Uiso 1 1 calc R . .
H9B H 0.3984 0.2134 0.1810 0.072 Uiso 1 1 calc R . .
H9C H 0.4351 0.2690 0.2506 0.072 Uiso 1 1 calc R . .
C10 C 0.5831(8) 0.0686(4) 0.1168(3) 0.0493(16) Uani 1 1 d . . .
H10A H 0.5148 0.0161 0.1183 0.074 Uiso 1 1 calc R . .
H10B H 0.6671 0.0528 0.0868 0.074 Uiso 1 1 calc R . .
H10C H 0.5008 0.1095 0.1053 0.074 Uiso 1 1 calc R . .
C11 C 1.0434(10) 0.2595(5) 0.0392(3) 0.062(2) Uani 1 1 d . . .
C12 C 1.0916(16) 0.3277(7) 0.0099(3) 0.127(5) Uani 1 1 d . . .
H12A H 0.9984 0.3696 0.0130 0.190 Uiso 1 1 calc R . .
H12B H 1.1020 0.3008 -0.0330 0.190 Uiso 1 1 calc R . .
H12C H 1.2061 0.3579 0.0303 0.190 Uiso 1 1 calc R . .
C13 C 1.1994(11) 0.1895(9) 0.0337(4) 0.137(6) Uani 1 1 d . . .
H13A H 1.3169 0.2209 0.0476 0.206 Uiso 1 1 calc R . .
H13B H 1.1953 0.1555 -0.0087 0.206 Uiso 1 1 calc R . .
H13C H 1.1792 0.1503 0.0590 0.206 Uiso 1 1 calc R . .
C14 C 0.8690(12) 0.2063(5) 0.0167(3) 0.068(2) Uani 1 1 d . . .
C15 C 0.7198(12) 0.2711(7) 0.0009(4) 0.093(3) Uani 1 1 d . . .
H15A H 0.7300 0.3251 0.0339 0.140 Uiso 1 1 calc R . .
H15B H 0.6000 0.2427 -0.0036 0.140 Uiso 1 1 calc R . .
H15C H 0.7396 0.2847 -0.0371 0.140 Uiso 1 1 calc R . .
C16 C 0.8492(12) 0.1254(5) -0.0353(3) 0.077(3) Uani 1 1 d . . .
H16A H 0.9356 0.0843 -0.0267 0.115 Uiso 1 1 calc R . .
H16B H 0.8714 0.1404 -0.0725 0.115 Uiso 1 1 calc R . .
H16C H 0.7275 0.0986 -0.0405 0.115 Uiso 1 1 calc R . .
C17 C 1.1344(7) 0.4454(3) 0.3637(2) 0.0309(12) Uani 1 1 d . . .
C18 C 1.1037(8) 0.4618(4) 0.4308(2) 0.0430(15) Uani 1 1 d . . .
H18A H 1.1824 0.4267 0.4502 0.065 Uiso 1 1 calc R . .
H18B H 0.9787 0.4456 0.4330 0.065 Uiso 1 1 calc R . .
H18C H 1.1306 0.5236 0.4518 0.065 Uiso 1 1 calc R . .
C19 C 1.3393(7) 0.4539(4) 0.3589(3) 0.0429(15) Uani 1 1 d . . .
H19A H 1.4039 0.4203 0.3835 0.064 Uiso 1 1 calc R . .
H19B H 1.3826 0.5153 0.3738 0.064 Uiso 1 1 calc R . .
H19C H 1.3596 0.4315 0.3164 0.064 Uiso 1 1 calc R . .
C20 C 1.0193(8) 0.4983(3) 0.3259(2) 0.0333(13) Uani 1 1 d . . .
C21 C 0.8289(7) 0.5123(4) 0.3455(3) 0.0435(15) Uani 1 1 d . . .
H21A H 0.7622 0.5448 0.3206 0.065 Uiso 1 1 calc R . .
H21B H 0.8394 0.5451 0.3884 0.065 Uiso 1 1 calc R . .
H21C H 0.7654 0.4556 0.3400 0.065 Uiso 1 1 calc R . .
C22 C 1.1094(9) 0.5848(4) 0.3233(3) 0.0452(16) Uani 1 1 d . . .
H22A H 1.2290 0.5748 0.3110 0.068 Uiso 1 1 calc R . .
H22B H 1.1196 0.6266 0.3635 0.068 Uiso 1 1 calc R . .
H22C H 1.0371 0.6080 0.2937 0.068 Uiso 1 1 calc R . .
Rh1' Rh 0.65487(5) -0.21290(2) 0.288925(17) 0.02254(13) Uani 1 1 d . . .
H2' H 0.456(8) -0.256(4) 0.287(3) 0.061(19) Uiso 1 1 d . . .
H1' H 0.749(8) -0.277(4) 0.317(3) 0.056(18) Uiso 1 1 d . . .
O1' O 0.5206(5) -0.2800(2) 0.39574(16) 0.0366(9) Uani 1 1 d . . .
O2' O 0.7417(5) -0.1685(3) 0.42617(16) 0.0416(10) Uani 1 1 d . . .
O3' O 0.5340(6) -0.4127(2) 0.24144(17) 0.0459(11) Uani 1 1 d . . .
O4' O 0.4690(9) -0.3401(3) 0.1707(2) 0.0796(18) Uani 1 1 d . . .
B1' B 0.6339(8) -0.2255(4) 0.3770(3) 0.0266(13) Uani 1 1 d . . .
B2' B 0.5404(9) -0.3331(4) 0.2304(3) 0.0313(14) Uani 1 1 d . . .
C1' C 0.6205(7) -0.0846(4) 0.2626(3) 0.0344(13) Uani 1 1 d . . .
C2' C 0.7471(8) -0.0655(3) 0.3176(3) 0.0348(13) Uani 1 1 d . . .
C3' C 0.8976(7) -0.1187(3) 0.3042(2) 0.0290(12) Uani 1 1 d . . .
C4' C 0.8690(7) -0.1654(3) 0.2393(2) 0.0290(11) Uani 1 1 d . . .
C5' C 0.6974(7) -0.1451(4) 0.2141(2) 0.0330(12) Uani 1 1 d . . .
C6' C 0.4482(8) -0.0386(4) 0.2547(3) 0.0548(18) Uani 1 1 d . . .
H6'A H 0.4752 0.0150 0.2434 0.082 Uiso 1 1 calc R . .
H6'B H 0.3959 -0.0243 0.2929 0.082 Uiso 1 1 calc R . .
H6'C H 0.3630 -0.0771 0.2226 0.082 Uiso 1 1 calc R . .
C7' C 0.7274(9) 0.0008(4) 0.3779(3) 0.0489(17) Uani 1 1 d . . .
H7'A H 0.7771 0.0581 0.3775 0.073 Uiso 1 1 calc R . .
H7'B H 0.7920 -0.0173 0.4115 0.073 Uiso 1 1 calc R . .
H7'C H 0.6004 0.0042 0.3833 0.073 Uiso 1 1 calc R . .
C8' C 1.0664(8) -0.1173(4) 0.3473(3) 0.0465(15) Uani 1 1 d . . .
H8'A H 1.1507 -0.0702 0.3458 0.070 Uiso 1 1 calc R . .
H8'B H 1.1214 -0.1731 0.3352 0.070 Uiso 1 1 calc R . .
H8'C H 1.0361 -0.1078 0.3888 0.070 Uiso 1 1 calc R . .
C9' C 1.0024(8) -0.2227(4) 0.2039(3) 0.0467(15) Uani 1 1 d . . .
H9'A H 1.0782 -0.1871 0.1866 0.070 Uiso 1 1 calc R . .
H9'B H 0.9367 -0.2692 0.1711 0.070 Uiso 1 1 calc R . .
H9'C H 1.0773 -0.2484 0.2314 0.070 Uiso 1 1 calc R . .
C10' C 0.6178(9) -0.1733(4) 0.1471(3) 0.0561(18) Uani 1 1 d . . .
H10D H 0.6611 -0.1320 0.1263 0.084 Uiso 1 1 calc R . .
H10E H 0.4870 -0.1744 0.1441 0.084 Uiso 1 1 calc R . .
H10F H 0.6544 -0.2315 0.1281 0.084 Uiso 1 1 calc R . .
C11' C 0.5175(8) -0.2418(4) 0.4623(2) 0.0359(13) Uani 1 1 d . . .
C12' C 0.4909(10) -0.3168(5) 0.4914(3) 0.0535(18) Uani 1 1 d . . .
H12D H 0.3712 -0.3455 0.4767 0.080 Uiso 1 1 calc R . .
H12E H 0.5034 -0.2938 0.5357 0.080 Uiso 1 1 calc R . .
H12F H 0.5812 -0.3590 0.4802 0.080 Uiso 1 1 calc R . .
C13' C 0.3591(8) -0.1815(5) 0.4701(3) 0.0551(19) Uani 1 1 d . . .
H13D H 0.2457 -0.2169 0.4577 0.083 Uiso 1 1 calc R . .
H13E H 0.3666 -0.1413 0.4446 0.083 Uiso 1 1 calc R . .
H13F H 0.3653 -0.1481 0.5127 0.083 Uiso 1 1 calc R . .
C14' C 0.7080(8) -0.1901(4) 0.4824(2) 0.0373(13) Uani 1 1 d . . .
C15' C 0.7093(9) -0.1051(4) 0.5345(3) 0.0454(15) Uani 1 1 d . . .
H15D H 0.8296 -0.0760 0.5437 0.068 Uiso 1 1 calc R . .
H15E H 0.6751 -0.1192 0.5708 0.068 Uiso 1 1 calc R . .
H15F H 0.6240 -0.0663 0.5217 0.068 Uiso 1 1 calc R . .
C16' C 0.8568(8) -0.2487(4) 0.4972(3) 0.0475(16) Uani 1 1 d . . .
H16D H 0.9716 -0.2144 0.5088 0.071 Uiso 1 1 calc R . .
H16E H 0.8647 -0.2971 0.4612 0.071 Uiso 1 1 calc R . .
H16F H 0.8284 -0.2716 0.5307 0.071 Uiso 1 1 calc R . .
C17' C 0.5178(11) -0.4784(4) 0.1802(3) 0.060(2) Uani 1 1 d . . .
C18' C 0.7186(8) -0.4904(4) 0.1581(3) 0.0538(18) Uani 1 1 d . . .
H18D H 0.7919 -0.5187 0.1844 0.081 Uiso 1 1 calc R . .
H18E H 0.7753 -0.4332 0.1608 0.081 Uiso 1 1 calc R . .
H18F H 0.7076 -0.5265 0.1160 0.081 Uiso 1 1 calc R . .
C19' C 0.4422(9) -0.5656(4) 0.1867(3) 0.0462(16) Uani 1 1 d . . .
H19D H 0.3243 -0.5581 0.2008 0.069 Uiso 1 1 calc R . .
H19E H 0.5232 -0.5850 0.2162 0.069 Uiso 1 1 calc R . .
H19F H 0.4308 -0.6092 0.1472 0.069 Uiso 1 1 calc R . .
C20' C 0.4038(10) -0.4340(4) 0.1400(3) 0.0541(18) Uani 1 1 d . . .
C21' C 0.4438(10) -0.4533(4) 0.0734(3) 0.0550(18) Uani 1 1 d . . .
H21D H 0.4040 -0.5137 0.0519 0.082 Uiso 1 1 calc R . .
H21E H 0.5727 -0.4445 0.0728 0.082 Uiso 1 1 calc R . .
H21F H 0.3799 -0.4140 0.0534 0.082 Uiso 1 1 calc R . .
C22' C 0.2033(8) -0.4476(4) 0.1475(3) 0.0562(19) Uani 1 1 d . . .
H22D H 0.1903 -0.4354 0.1908 0.084 Uiso 1 1 calc R . .
H22E H 0.1607 -0.5080 0.1269 0.084 Uiso 1 1 calc R . .
H22F H 0.1327 -0.4082 0.1295 0.084 Uiso 1 1 calc R . .

loop_
_atom_site_aniso_label
_atom_site_aniso_U_11
_atom_site_aniso_U_22
_atom_site_aniso_U_33
_atom_site_aniso_U_23
_atom_site_aniso_U_13
_atom_site_aniso_U_12
Rh1 0.0209(2) 0.0210(2) 0.0210(2) 0.00363(16) 0.00284(16) 0.00250(16)
O1 0.067(3) 0.056(3) 0.021(2) 0.0019(18) 0.011(2) -0.033(2)
O2 0.101(4) 0.068(3) 0.024(2) -0.001(2) 0.009(2) -0.051(3)
O3 0.044(2) 0.0276(19) 0.0221(19) 0.0035(15) -0.0025(17) 0.0033(17)
O4 0.043(2) 0.0251(18) 0.0252(19) 0.0028(15) -0.0040(17) -0.0007(17)
B1 0.031(3) 0.032(3) 0.029(3) 0.002(3) -0.001(3) 0.000(3)
B2 0.026(3) 0.027(3) 0.020(3) 0.006(2) 0.004(2) 0.005(2)
C1 0.028(3) 0.019(2) 0.041(3) 0.009(2) 0.008(2) 0.002(2)
C2 0.033(3) 0.026(3) 0.030(3) 0.013(2) 0.007(2) 0.007(2)
C3 0.037(3) 0.031(3) 0.035(3) 0.011(2) 0.014(3) 0.004(3)
C4 0.026(3) 0.028(3) 0.050(4) 0.015(3) 0.012(3) 0.002(2)
C5 0.025(2) 0.032(3) 0.030(3) 0.010(2) 0.005(2) -0.005(2)
C6 0.042(3) 0.025(3) 0.053(4) 0.006(3) 0.014(3) 0.007(3)
C7 0.039(3) 0.048(4) 0.039(3) 0.020(3) 0.003(3) 0.002(3)
C8 0.075(4) 0.040(4) 0.044(4) 0.010(3) 0.030(3) 0.007(3)
C9 0.024(3) 0.052(4) 0.081(5) 0.037(4) 0.013(3) 0.008(3)
C10 0.045(3) 0.046(4) 0.051(4) 0.013(3) -0.007(3) -0.021(3)
C11 0.072(5) 0.086(5) 0.021(3) 0.004(3) 0.013(3) -0.033(4)
C12 0.224(12) 0.115(8) 0.031(4) 0.017(4) 0.010(6) -0.105(8)
C13 0.081(6) 0.275(16) 0.060(6) 0.035(7) 0.031(5) 0.097(9)
C14 0.105(6) 0.068(5) 0.025(3) 0.004(3) 0.011(4) -0.030(5)
C15 0.097(7) 0.127(8) 0.062(5) 0.032(5) 0.001(5) 0.055(7)
C16 0.111(6) 0.074(5) 0.031(4) -0.008(4) 0.006(4) -0.012(5)
C17 0.034(3) 0.028(3) 0.024(3) -0.003(2) -0.002(2) 0.000(2)
C18 0.054(4) 0.041(3) 0.029(3) 0.001(3) 0.006(3) 0.004(3)
C19 0.036(3) 0.046(4) 0.036(3) -0.004(3) -0.001(3) 0.001(3)
C20 0.040(3) 0.023(3) 0.032(3) -0.003(2) 0.008(3) 0.001(2)
C21 0.034(3) 0.041(3) 0.047(4) -0.002(3) 0.004(3) 0.007(3)
C22 0.062(4) 0.026(3) 0.040(3) -0.002(3) 0.000(3) 0.002(3)
Rh1' 0.0249(2) 0.0221(2) 0.0204(2) 0.00503(16) 0.00331(17) 0.00245(17)
O1' 0.050(2) 0.039(2) 0.0172(18) 0.0034(16) 0.0052(17) -0.011(2)
O2' 0.053(2) 0.045(2) 0.022(2) 0.0054(18) 0.0023(18) -0.021(2)
O3' 0.083(3) 0.028(2) 0.022(2) 0.0038(16) -0.001(2) -0.013(2)
O4' 0.168(6) 0.028(2) 0.035(3) 0.0032(19) -0.005(3) -0.008(3)
B1' 0.029(3) 0.029(3) 0.021(3) 0.005(2) 0.007(3) -0.004(3)
B2' 0.046(4) 0.027(3) 0.020(3) 0.006(2) 0.002(3) 0.002(3)
C1' 0.033(3) 0.033(3) 0.045(3) 0.022(3) 0.010(3) 0.008(3)
C2' 0.043(3) 0.022(3) 0.042(3) 0.008(2) 0.017(3) 0.004(2)
C3' 0.031(3) 0.024(3) 0.031(3) 0.006(2) 0.001(2) -0.002(2)
C4' 0.032(3) 0.029(3) 0.028(3) 0.008(2) 0.013(2) -0.001(2)
C5' 0.041(3) 0.036(3) 0.026(3) 0.016(2) 0.003(3) -0.005(3)
C6' 0.042(3) 0.053(4) 0.089(5) 0.048(4) 0.015(4) 0.017(3)
C7' 0.066(4) 0.032(3) 0.049(4) 0.001(3) 0.033(3) 0.001(3)
C8' 0.039(3) 0.057(4) 0.042(4) 0.018(3) -0.003(3) -0.007(3)
C9' 0.053(4) 0.037(3) 0.054(4) 0.011(3) 0.026(3) 0.006(3)
C10' 0.071(4) 0.062(4) 0.038(4) 0.028(3) -0.007(3) -0.023(4)
C11' 0.042(3) 0.042(3) 0.019(3) 0.003(2) 0.003(3) -0.006(3)
C12' 0.072(5) 0.057(4) 0.030(3) 0.010(3) 0.012(3) -0.016(4)
C13' 0.035(3) 0.077(5) 0.042(4) 0.000(3) -0.001(3) 0.012(3)
C14' 0.049(3) 0.041(3) 0.020(3) 0.006(2) 0.003(3) 0.003(3)
C15' 0.062(4) 0.040(3) 0.027(3) 0.001(3) -0.001(3) -0.002(3)
C16' 0.041(3) 0.060(4) 0.037(3) 0.006(3) 0.001(3) 0.010(3)
C17' 0.106(6) 0.029(3) 0.036(4) 0.000(3) -0.012(4) -0.006(4)
C18' 0.039(3) 0.047(4) 0.073(5) 0.011(3) 0.005(3) 0.006(3)
C19' 0.074(4) 0.025(3) 0.038(3) 0.008(2) 0.005(3) -0.005(3)
C20' 0.073(5) 0.033(3) 0.049(4) 0.004(3) -0.005(4) -0.004(3)
C21' 0.091(5) 0.049(4) 0.020(3) 0.005(3) 0.001(3) 0.003(4)
C22' 0.036(3) 0.048(4) 0.072(5) -0.005(4) 0.006(3) 0.007(3)
